data_7221549
loop_
_publ_author_name
'Hagihara, Ryusuke'
'Harada, Naomi'
'Karasawa, Satoru'
'Koga, Noboru'

_publ_section_title
;
 Crystalline transformations of dinaphthyridinylamine derivatives with
 alteration of solid-state emission in response to external stimuli
;
_journal_issue 46
_journal_name_full CrystEngComm
_journal_page_first 8825
_journal_paper_doi 10.1039/C5CE01126D
_journal_volume 17
_journal_year 2015
_chemical_absolute_configuration 'CHOOSE rm ad rmad syn or unk'
_chemical_formula_moiety 'C27 H15 F12 N5 O'
_chemical_formula_sum 'C27 H15 F12 N5 O'
_chemical_formula_weight 653.43
_space_group_crystal_system orthorhombic
_space_group_IT_number 29
_space_group_name_Hall 'P 2c -2ac'
_space_group_name_H-M_alt 'P c a 21'
_symmetry_space_group_name_Hall 'P 2c -2ac'
_symmetry_space_group_name_H-M 'P c a 21'
_atom_sites_solution_hydrogens geom
_atom_sites_solution_primary direct
_atom_sites_solution_secondary difmap
_audit_update_record
;
2015-06-02 deposited with the CCDC.
2015-07-13 downloaded from the CCDC.
;
_cell_angle_alpha 90.0000
_cell_angle_beta 90.0000
_cell_angle_gamma 90.0000
_cell_formula_units_Z 8
_cell_length_a 35.203(15)
_cell_length_b 4.925(2)
_cell_length_c 30.419(13)
_cell_measurement_temperature 90
_cell_volume 5274(4)
_computing_cell_refinement Unknown
_computing_data_collection Unknown
_computing_data_reduction Unknown
_computing_molecular_graphics 'CrystalStructure 4.1'
_computing_publication_material 'CrystalStructure 4.1 (Rigaku, 2014)'
_computing_structure_refinement 'SHELXL97 (Sheldrick, 2008)'
_computing_structure_solution 'SIR92 (Altomare, et al., 1994)'
_diffrn_ambient_temperature 90
_diffrn_measured_fraction_theta_full 0.997
_diffrn_measured_fraction_theta_max 0.997
_diffrn_measurement_device_type 'Unknown CCD'
_diffrn_measurement_method \w
_diffrn_radiation_type 'Mo K\a'
_diffrn_radiation_wavelength 0.71075
_diffrn_reflns_av_R_equivalents 0.1596
_diffrn_reflns_laue_measured_fraction_full 0.000
_diffrn_reflns_laue_measured_fraction_max 0.000
_diffrn_reflns_limit_h_max 40
_diffrn_reflns_limit_h_min -42
_diffrn_reflns_limit_k_max 5
_diffrn_reflns_limit_k_min -5
_diffrn_reflns_limit_l_max 36
_diffrn_reflns_limit_l_min -20
_diffrn_reflns_number 23375
_diffrn_reflns_point_group_measured_fraction_full 0.000
_diffrn_reflns_point_group_measured_fraction_max 0.000
_diffrn_reflns_theta_full 25.210
_diffrn_reflns_theta_max 25.210
_diffrn_reflns_theta_min 1.157
_diffrn_standards_number 0
_exptl_absorpt_coefficient_mu 0.162
_exptl_absorpt_correction_type none
_exptl_crystal_colour yellow
_exptl_crystal_density_diffrn 1.646
_exptl_crystal_density_method 'not measured'
_exptl_crystal_description beedle
_exptl_crystal_F_000 2624.00
_exptl_crystal_size_max 0.300
_exptl_crystal_size_mid 0.100
_exptl_crystal_size_min 0.050
_refine_diff_density_max 0.50
_refine_diff_density_min -0.51
_refine_ls_abs_structure_details 'Flack, H. D. (1983), Acta Cryst. A39, 876-881.  2815 Friedel Pairs'
_refine_ls_abs_structure_Flack -0.1(11)
_refine_ls_extinction_method none
_refine_ls_goodness_of_fit_ref 1.010
_refine_ls_hydrogen_treatment constr
_refine_ls_number_parameters 811
_refine_ls_number_reflns 7633
_refine_ls_number_restraints 1
_refine_ls_R_factor_all 0.1630
_refine_ls_R_factor_gt 0.0706
_refine_ls_shift/su_max 0.001
_refine_ls_structure_factor_coef Fsqd
_refine_ls_weighting_details 'w = 1/[\s^2^(Fo^2^)+(0.0845P)^2^+0.0000P] where P=(Fo^2^+2Fc^2^)/3'
_refine_ls_weighting_scheme calc
_refine_ls_wR_factor_gt 0.1403
_refine_ls_wR_factor_ref 0.1890
_reflns_number_gt 4144
_reflns_number_total 7633
_reflns_threshold_expression F^2^>2.0\s(F^2^)
_cod_data_source_file c5ce01126d2.cif
_cod_data_source_block 3betaCIF
_cod_depositor_comments 'Adding full bibliography for 7221547--7221549.cif.'
_cod_database_code 7221549

loop_
_symmetry_equiv_pos_site_id
_space_group_symop_operation_xyz
1 +X,+Y,+Z
2 1/2-X,+Y,1/2+Z
3 1/2+X,-Y,+Z
4 -X,-Y,1/2+Z

loop_
_atom_site_label
_atom_site_type_symbol
_atom_site_fract_x
_atom_site_fract_y
_atom_site_fract_z
_atom_site_U_iso_or_equiv
_atom_site_adp_type
_atom_site_occupancy
_atom_site_site_symmetry_multiplicity
_atom_site_calc_flag
_atom_site_refinement_flags
F1 F 1.10950(13) 0.1396(12) 0.30336(15) 0.0270(13) Uani 1 4 d .
F2 F 0.13609(13) 0.4046(12) 0.51475(16) 0.0334(15) Uani 1 4 d .
F3 F 0.11633(13) 0.4774(12) 0.44868(18) 0.0305(15) Uani 1 4 d .
F4 F 0.13206(13) 0.0747(13) 0.46837(17) 0.0301(14) Uani 1 4 d .
F5 F 0.26826(15) 0.9460(12) 0.38198(17) 0.0318(15) Uani 1 4 d .
F6 F 0.20901(15) 0.9867(12) 0.3676(2) 0.0437(18) Uani 1 4 d .
F7 F 0.24121(15) 0.6627(11) 0.33909(15) 0.0318(14) Uani 1 4 d .
F8 F 0.21921(15) 0.3967(13) 0.72836(17) 0.0403(15) Uani 1 4 d .
F9 F 0.19057(15) 0.0156(13) 0.7281(2) 0.0452(17) Uani 1 4 d .
F10 F 0.22705(16) 0.1190(15) 0.78193(18) 0.053(2) Uani 1 4 d .
F11 F 0.33019(16) -0.4830(14) 0.77957(17) 0.0509(19) Uani 1 4 d .
F12 F 0.34404(14) -0.6863(12) 0.71940(17) 0.0347(14) Uani 1 4 d .
F13 F 0.37461(14) -0.3290(12) 0.73812(17) 0.0385(15) Uani 1 4 d .
F14 F 1.11300(13) 0.4697(11) 0.35054(16) 0.0221(13) Uani 1 4 d .
F15 F 1.12926(13) 0.0607(12) 0.36979(18) 0.0307(15) Uani 1 4 d .
F16 F 0.97612(13) -0.4120(11) 0.43412(16) 0.0274(14) Uani 1 4 d .
F17 F 1.00578(14) -0.1432(12) 0.47750(15) 0.0333(15) Uani 1 4 d .
F18 F 1.03583(15) -0.4713(12) 0.44569(19) 0.0347(15) Uani 1 4 d .
F19 F 1.06191(16) 0.6480(15) 0.0969(2) 0.056(2) Uani 1 4 d .
F20 F 1.02981(16) 0.6320(14) 0.03691(18) 0.0477(17) Uani 1 4 d .
F21 F 1.03175(16) 0.2914(14) 0.07972(18) 0.0439(16) Uani 1 4 d .
F22 F 0.91949(16) 1.1737(14) 0.04404(17) 0.0500(18) Uani 1 4 d .
F23 F 0.87555(14) 0.9934(12) 0.08382(18) 0.0341(14) Uani 1 4 d .
F24 F 0.90540(15) 1.3436(13) 0.10664(17) 0.0383(15) Uani 1 4 d .
O1 O 0.2331(3) 0.4845(16) 0.6005(3) 0.060(3) Uani 1 4 d .
O50 O 1.0111(2) 0.0907(15) 0.2166(2) 0.0393(19) Uani 1 4 d .
N1 N 0.25689(19) 0.5122(15) 0.4332(2) 0.0149(18) Uani 1 4 d .
N2 N 0.28186(18) 0.2260(17) 0.4852(2) 0.0208(19) Uani 1 4 d .
N3 N 0.28659(19) 0.0083(16) 0.6051(2) 0.0204(19) Uani 1 4 d .
N4 N 0.2580(2) 0.0605(16) 0.6720(2) 0.022(2) Uani 1 4 d .
N5 N 0.96139(19) 0.5736(16) 0.2104(2) 0.0195(18) Uani 1 4 d .
N6 N 0.99245(19) 0.5757(15) 0.1439(2) 0.0181(18) Uani 1 4 d .
N7 N 0.93543(18) 0.5859(16) 0.2801(2) 0.0188(18) Uani 1 4 d .
N8 N 0.31077(19) -0.0544(16) 0.5353(2) 0.0217(19) Uani 1 4 d .
N9 N 0.96386(18) 0.3038(16) 0.3303(2) 0.0173(17) Uani 1 4 d .
N10 N 0.98875(19) 0.0149(16) 0.3830(2) 0.0174(18) Uani 1 4 d .
C2 C 0.3454(2) -0.061(2) 0.5090(3) 0.017(2) Uani 1 4 d .
C3 C 0.2100(2) 0.056(2) 0.5121(3) 0.019(2) Uani 1 4 d .
C5 C 0.9004(3) 0.588(2) 0.3060(3) 0.021(2) Uani 1 4 d .
C6 C 0.1820(2) 0.3924(19) 0.4581(3) 0.017(2) Uani 1 4 d .
C7 C 1.0178(2) -0.0914(18) 0.4019(3) 0.014(2) Uani 1 4 d .
C8 C 1.0084(3) -0.283(2) 0.4395(3) 0.022(2) Uani 1 4 d .
C9 C 0.2498(2) 0.3291(19) 0.4655(3) 0.017(2) Uani 1 4 d .
C10 C 0.9959(2) 0.2014(19) 0.3499(3) 0.016(2) Uani 1 4 d .
C11 C 1.0296(3) 0.560(2) 0.0792(3) 0.029(3) Uani 1 4 d .
C12 C 1.0326(2) 0.2801(19) 0.3381(3) 0.016(2) Uani 1 4 d .
C13 C 0.3818(2) -0.258(2) 0.4514(3) 0.021(2) Uani 1 4 d .
C14 C 0.3127(2) -0.104(2) 0.5801(3) 0.024(2) Uani 1 4 d .
C15 C 1.0045(2) 0.595(2) 0.2878(3) 0.018(2) Uani 1 4 d .
C16 C 0.2411(2) -0.050(2) 0.5300(3) 0.023(2) Uani 1 4 d .
C17 C 1.0368(3) 0.4911(17) 0.3061(3) 0.014(2) Uani 1 4 d .
C18 C 0.9042(3) 0.926(2) 0.1797(3) 0.024(2) Uani 1 4 d .
C19 C 0.8341(2) 0.588(2) 0.3541(3) 0.023(2) Uani 1 4 d .
C20 C 0.9108(3) 1.106(2) 0.0853(3) 0.036(3) Uani 1 4 d .
C21 C 0.8710(3) 0.419(2) 0.2949(3) 0.027(3) Uani 1 4 d .
C22 C 0.3741(3) 0.109(2) 0.5189(3) 0.026(2) Uani 1 4 d .
C23 C 1.0563(2) -0.037(2) 0.3919(3) 0.018(2) Uani 1 4 d .
C24 C 0.2768(2) 0.050(2) 0.5158(3) 0.021(2) Uani 1 4 d .
C25 C 0.4111(2) -0.089(2) 0.4606(3) 0.023(2) Uani 1 4 d .
C26 C 0.2121(2) 0.2581(19) 0.4795(3) 0.019(2) Uani 1 4 d .
C27 C 0.2232(3) 0.134(3) 0.7375(3) 0.037(3) Uani 1 4 d .
C28 C 0.4083(3) 0.097(2) 0.4947(3) 0.030(3) Uani 1 4 d .
C29 C 0.3403(3) -0.442(2) 0.7369(3) 0.029(3) Uani 1 4 d .
C30 C 0.9341(2) 0.665(2) 0.2360(3) 0.022(2) Uani 1 4 d .
C31 C 0.2368(2) 0.809(2) 0.3755(3) 0.018(2) Uani 1 4 d .
C32 C 0.1887(2) 0.573(2) 0.4254(3) 0.019(2) Uani 1 4 d .
C33 C 0.9699(3) 0.841(2) 0.0822(3) 0.030(3) Uani 1 4 d .
C34 C 0.1416(2) 0.337(2) 0.4721(3) 0.023(2) Uani 1 4 d .
C35 C 0.9954(3) 0.667(2) 0.1033(3) 0.028(2) Uani 1 4 d .
C36 C 0.3482(2) -0.247(2) 0.4749(3) 0.023(2) Uani 1 4 d .
C37 C 0.9347(2) 0.8441(19) 0.1508(3) 0.016(2) Uani 1 4 d .
C38 C 0.9388(3) 0.932(2) 0.1063(3) 0.025(2) Uani 1 4 d .
C39 C 0.3436(2) -0.328(2) 0.6402(3) 0.022(2) Uani 1 4 d .
C40 C 0.2868(2) -0.058(2) 0.6491(3) 0.023(2) Uani 1 4 d .
C41 C 0.8970(2) 0.762(2) 0.3411(3) 0.026(3) Uani 1 4 d .
C42 C 0.3428(2) -0.265(2) 0.5964(3) 0.023(2) Uani 1 4 d .
C43 C 0.2822(2) -0.156(2) 0.7373(3) 0.026(2) Uani 1 4 d .
C44 C 1.1037(2) 0.200(2) 0.3460(3) 0.022(2) Uani 1 4 d .
C45 C 0.3114(2) -0.274(2) 0.7141(3) 0.022(2) Uani 1 4 d .
C46 C 0.9043(2) 0.830(2) 0.2216(3) 0.022(2) Uani 1 4 d .
C47 C 0.3148(2) -0.226(2) 0.6681(3) 0.024(2) Uani 1 4 d .
C48 C 0.9624(2) 0.671(2) 0.1678(3) 0.023(2) Uani 1 4 d .
C49 C 1.0637(2) 0.148(2) 0.3596(3) 0.021(2) Uani 1 4 d .
C51 C 0.2272(2) 0.623(2) 0.4140(3) 0.018(2) Uani 1 4 d .
C52 C 0.8383(3) 0.418(2) 0.3186(3) 0.025(2) Uani 1 4 d .
C53 C 0.2561(2) 0.008(2) 0.7147(3) 0.023(2) Uani 1 4 d .
C54 C 0.8635(3) 0.761(2) 0.3654(3) 0.027(3) Uani 1 4 d .
C55 C 1.0486(3) 0.099(3) 0.1991(4) 0.055(4) Uani 1 4 d .
C70 C 0.1963(4) 0.502(3) 0.6182(5) 0.075(5) Uani 1 4 d .
C71 C 0.9689(3) 0.4928(18) 0.2991(3) 0.015(2) Uani 1 4 d .
H1 H 0.24459 0.35908 0.61223 0.0720 Uiso 1 4 calc R
H3 H 0.18632 -0.0055 0.52134 0.0231 Uiso 1 4 calc R
H13 H 0.38432 -0.38344 0.42877 0.0251 Uiso 1 4 calc R
H15 H 1.00632 0.73564 0.26747 0.0222 Uiso 1 4 calc R
H16 H 0.23941 -0.18563 0.55113 0.0278 Uiso 1 4 calc R
H17 H 1.06063 0.55524 0.29813 0.0165 Uiso 1 4 calc R
H18 H 0.88496 1.04075 0.16991 0.0291 Uiso 1 4 calc R
H19 H 0.81174 0.58702 0.37038 0.0277 Uiso 1 4 calc R
H21 H 0.87351 0.30377 0.27086 0.0322 Uiso 1 4 calc R
H22 H 0.37136 0.23384 0.54162 0.0318 Uiso 1 4 calc R
H23 H 1.07589 -0.12366 0.40674 0.0218 Uiso 1 4 calc R
H25 H 0.43318 -0.0975 0.4439 0.0273 Uiso 1 4 calc R
H28 H 0.42844 0.21155 0.50153 0.0364 Uiso 1 4 calc R
H32 H 0.16886 0.66034 0.41096 0.0233 Uiso 1 4 calc R
H33 H 0.97362 0.89377 0.05316 0.0365 Uiso 1 4 calc R
H36 H 0.328 -0.36147 0.46808 0.0271 Uiso 1 4 calc R
H39 H 0.36275 -0.4378 0.65146 0.0264 Uiso 1 4 calc R
H41 H 0.91682 0.87808 0.34853 0.0317 Uiso 1 4 calc R
H42 H 0.36184 -0.32745 0.57768 0.0276 Uiso 1 4 calc R
H43 H 0.27983 -0.18391 0.7674 0.0306 Uiso 1 4 calc R
H46 H 0.88469 0.87507 0.24074 0.0263 Uiso 1 4 calc R
H50 H 1.00779 0.22224 0.23272 0.0472 Uiso 1 4 calc R
H52 H 0.8186 0.30177 0.31076 0.0301 Uiso 1 4 calc R
H54 H 0.86083 0.87702 0.38929 0.0322 Uiso 1 4 calc R
H55A H 1.05941 -0.07992 0.19986 0.0657 Uiso 1 4 calc R
H55B H 1.06389 0.22001 0.21631 0.0657 Uiso 1 4 calc R
H55C H 1.04766 0.16197 0.16924 0.0657 Uiso 1 4 calc R
H70A H 0.19795 0.52566 0.64949 0.0897 Uiso 1 4 calc R
H70B H 0.18261 0.33851 0.61177 0.0897 Uiso 1 4 calc R
H70C H 0.18332 0.6544 0.6055 0.0897 Uiso 1 4 calc R

loop_
_atom_site_aniso_label
_atom_site_aniso_U_11
_atom_site_aniso_U_22
_atom_site_aniso_U_33
_atom_site_aniso_U_12
_atom_site_aniso_U_13
_atom_site_aniso_U_23
F1 0.020(3) 0.041(4) 0.020(3) 0.002(3) 0.006(2) -0.007(3)
F2 0.024(3) 0.054(5) 0.023(3) 0.006(3) 0.011(2) 0.003(3)
F3 0.017(3) 0.046(4) 0.029(3) 0.008(3) 0.004(2) 0.011(3)
F4 0.025(3) 0.034(4) 0.031(3) -0.008(3) 0.001(2) 0.007(3)
F5 0.034(3) 0.041(4) 0.021(3) -0.009(3) -0.002(2) 0.008(3)
F6 0.035(3) 0.047(5) 0.049(4) 0.030(3) 0.017(3) 0.035(3)
F7 0.046(3) 0.043(4) 0.006(3) -0.004(3) 0.004(2) -0.001(3)
F8 0.051(4) 0.036(4) 0.034(3) 0.011(3) 0.021(3) 0.008(3)
F9 0.027(3) 0.060(5) 0.049(4) -0.003(3) 0.007(3) -0.010(3)
F10 0.049(4) 0.091(6) 0.018(3) 0.034(4) 0.007(3) 0.005(3)
F11 0.054(4) 0.088(6) 0.011(3) 0.033(3) 0.006(2) 0.016(3)
F12 0.037(3) 0.029(4) 0.038(3) 0.010(3) -0.005(2) 0.007(3)
F13 0.029(3) 0.051(5) 0.035(3) 0.000(3) -0.009(2) -0.000(3)
F14 0.015(3) 0.028(4) 0.023(3) -0.005(3) -0.001(2) 0.001(2)
F15 0.017(3) 0.041(4) 0.034(4) 0.004(3) -0.005(2) 0.009(3)
F16 0.023(3) 0.034(4) 0.025(3) -0.010(3) -0.001(2) 0.008(2)
F17 0.051(3) 0.044(4) 0.006(3) -0.011(3) 0.001(2) 0.002(2)
F18 0.028(3) 0.042(4) 0.034(4) 0.011(3) 0.007(3) 0.018(3)
F19 0.028(3) 0.085(6) 0.053(4) -0.014(4) 0.018(3) -0.025(4)
F20 0.058(4) 0.064(5) 0.021(3) 0.006(3) 0.024(3) 0.004(3)
F21 0.054(4) 0.038(5) 0.039(4) 0.002(3) 0.033(3) -0.003(3)
F22 0.063(4) 0.073(5) 0.015(3) 0.021(4) 0.002(3) 0.017(3)
F23 0.032(3) 0.036(4) 0.034(3) -0.002(3) -0.015(3) -0.003(3)
F24 0.054(4) 0.028(4) 0.033(3) 0.002(3) -0.016(3) 0.002(3)
O1 0.080(7) 0.044(6) 0.056(6) 0.019(5) -0.004(5) 0.019(4)
O50 0.058(5) 0.034(5) 0.027(4) -0.001(4) -0.005(4) -0.002(3)
N1 0.016(4) 0.016(5) 0.013(4) -0.000(3) -0.003(3) 0.001(3)
N2 0.017(4) 0.034(6) 0.011(4) -0.000(4) 0.003(3) 0.002(3)
N3 0.019(4) 0.031(6) 0.012(4) 0.007(4) 0.005(3) 0.001(3)
N4 0.024(4) 0.028(6) 0.015(4) 0.004(4) -0.001(3) 0.000(4)
N5 0.022(4) 0.024(5) 0.013(4) -0.007(4) -0.008(3) -0.001(3)
N6 0.023(4) 0.023(5) 0.008(4) -0.001(4) 0.004(3) -0.001(3)
N7 0.013(4) 0.031(6) 0.012(4) -0.001(4) 0.003(3) 0.005(3)
N8 0.016(4) 0.037(6) 0.012(4) 0.003(4) -0.003(3) 0.004(3)
N9 0.016(4) 0.021(5) 0.015(4) 0.001(4) -0.001(3) 0.000(3)
N10 0.022(4) 0.025(5) 0.005(4) -0.001(4) 0.004(3) -0.002(3)
C2 0.014(4) 0.030(7) 0.007(4) 0.000(4) -0.003(3) 0.005(4)
C3 0.019(5) 0.033(7) 0.006(5) -0.005(5) 0.008(4) 0.001(4)
C5 0.021(5) 0.028(7) 0.013(5) 0.014(5) 0.005(4) 0.006(4)
C6 0.015(4) 0.023(6) 0.012(4) 0.004(4) -0.001(3) 0.002(4)
C7 0.016(4) 0.016(6) 0.009(4) -0.006(4) -0.000(3) 0.005(4)
C8 0.026(5) 0.026(7) 0.013(5) -0.001(5) 0.003(4) -0.009(4)
C9 0.015(4) 0.023(6) 0.013(4) -0.000(4) -0.002(3) -0.002(4)
C10 0.016(4) 0.021(6) 0.013(4) 0.002(4) -0.002(3) -0.001(4)
C11 0.035(6) 0.044(9) 0.008(5) -0.002(6) 0.009(4) -0.009(4)
C12 0.015(4) 0.023(6) 0.009(4) -0.000(4) -0.001(3) -0.006(4)
C13 0.025(5) 0.021(7) 0.017(5) -0.004(5) 0.006(4) -0.002(4)
C14 0.011(5) 0.043(8) 0.018(5) -0.003(5) -0.003(4) 0.007(5)
C15 0.018(5) 0.026(7) 0.011(5) -0.002(4) -0.003(4) -0.002(4)
C16 0.025(5) 0.032(7) 0.012(5) -0.005(5) -0.001(4) 0.008(4)
C17 0.023(5) 0.003(6) 0.015(5) 0.000(4) 0.002(4) -0.000(4)
C18 0.021(5) 0.023(7) 0.029(5) 0.007(5) -0.006(4) -0.007(4)
C19 0.016(5) 0.036(7) 0.017(5) -0.003(5) 0.002(4) 0.004(4)
C20 0.059(8) 0.032(8) 0.018(6) -0.016(6) -0.008(5) -0.003(5)
C21 0.022(5) 0.039(8) 0.020(5) -0.001(5) 0.001(4) -0.007(4)
C22 0.029(5) 0.031(7) 0.020(5) 0.008(5) 0.003(4) -0.005(5)
C23 0.015(5) 0.027(7) 0.012(5) 0.004(4) -0.003(4) -0.007(4)
C24 0.019(5) 0.029(7) 0.013(5) 0.002(5) -0.001(4) 0.001(4)
C25 0.015(5) 0.022(7) 0.031(6) 0.003(4) -0.001(4) 0.011(4)
C26 0.021(5) 0.021(6) 0.015(5) -0.002(4) 0.002(4) -0.004(4)
C27 0.048(7) 0.044(9) 0.018(6) 0.011(6) 0.002(5) 0.001(5)
C28 0.020(5) 0.043(8) 0.028(6) -0.008(5) 0.000(4) -0.009(5)
C29 0.033(6) 0.038(8) 0.016(5) 0.009(5) -0.005(4) 0.001(5)
C30 0.022(5) 0.039(7) 0.005(4) 0.005(5) -0.002(4) -0.003(4)
C31 0.015(5) 0.026(6) 0.012(4) 0.006(5) 0.002(4) 0.010(4)
C32 0.016(5) 0.036(7) 0.006(5) -0.002(5) -0.001(4) 0.000(4)
C33 0.041(6) 0.033(7) 0.017(5) -0.003(5) -0.004(4) -0.001(5)
C34 0.020(5) 0.030(8) 0.020(5) -0.001(5) 0.003(4) 0.004(5)
C35 0.028(5) 0.042(7) 0.013(5) -0.003(5) 0.005(4) -0.003(5)
C36 0.024(5) 0.033(7) 0.011(4) -0.005(4) -0.001(4) -0.007(4)
C37 0.014(4) 0.019(6) 0.015(4) -0.001(4) -0.001(3) -0.004(4)
C38 0.031(5) 0.038(7) 0.007(4) 0.000(5) -0.003(4) 0.003(4)
C39 0.015(5) 0.034(7) 0.017(5) 0.008(4) -0.005(4) -0.006(4)
C40 0.016(5) 0.032(7) 0.021(5) 0.002(5) 0.001(4) 0.002(4)
C41 0.021(5) 0.041(8) 0.017(5) 0.004(5) -0.004(4) -0.005(4)
C42 0.028(5) 0.031(7) 0.010(4) 0.001(5) 0.002(4) -0.006(4)
C43 0.028(5) 0.034(7) 0.015(4) -0.003(5) 0.000(4) 0.009(5)
C44 0.019(5) 0.035(8) 0.011(5) 0.001(5) 0.001(3) 0.000(4)
C45 0.016(5) 0.028(7) 0.023(5) -0.004(4) -0.004(4) 0.002(4)
C46 0.018(5) 0.035(7) 0.013(5) 0.008(5) -0.001(4) -0.002(4)
C47 0.027(5) 0.032(7) 0.014(5) -0.009(5) 0.001(4) 0.001(4)
C48 0.020(5) 0.038(7) 0.009(4) 0.001(5) -0.004(4) -0.002(4)
C49 0.021(5) 0.029(7) 0.013(4) -0.002(5) 0.000(4) -0.003(4)
C51 0.023(5) 0.026(7) 0.006(4) -0.009(5) 0.001(4) -0.003(4)
C52 0.021(5) 0.027(7) 0.027(6) -0.002(5) 0.003(4) 0.004(5)
C53 0.017(5) 0.027(7) 0.026(5) 0.000(4) -0.001(4) -0.001(4)
C54 0.032(6) 0.030(7) 0.019(5) 0.012(5) 0.000(4) -0.013(4)
C55 0.054(8) 0.079(11) 0.031(7) 0.020(7) -0.012(6) -0.004(6)
C70 0.065(9) 0.106(14) 0.053(9) -0.004(9) -0.022(7) 0.022(8)
C71 0.027(5) 0.011(6) 0.005(4) 0.001(4) -0.002(4) -0.005(4)

loop_
_atom_type_symbol
_atom_type_description
_atom_type_scat_dispersion_real
_atom_type_scat_dispersion_imag
_atom_type_scat_source
C C 0.0033 0.0016
;
International Tables for Crystallography
(Vol. C, Tables 4.2.6.8 and 6.1.1.4)
;
H H 0.0000 0.0000
;
International Tables for Crystallography
(Vol. C, Table 6.1.1.4)
;
N N 0.0061 0.0033
;
International Tables for Crystallography
(Vol. C, Tables 4.2.6.8 and 6.1.1.4)
;
F F 0.0171 0.0103
;
International Tables for Crystallography
(Vol. C, Tables 4.2.6.8 and 6.1.1.4)
;
O O 0.0106 0.0060
;
International Tables for Crystallography
(Vol. C, Tables 4.2.6.8 and 6.1.1.4)
;

loop_
_geom_angle_atom_site_label_1
_geom_angle_atom_site_label_2
_geom_angle_atom_site_label_3
_geom_angle
_geom_angle_publ_flag
C9 N1 C51 116.8(7) yes
C9 N2 C24 116.8(7) yes
C14 N3 C40 117.2(8) yes
C40 N4 C53 117.0(8) yes
C30 N5 C48 117.0(7) yes
C35 N6 C48 116.1(8) yes
C5 N7 C30 119.1(7) yes
C5 N7 C71 119.5(7) yes
C30 N7 C71 121.4(7) yes
C2 N8 C14 119.6(7) yes
C2 N8 C24 118.7(7) yes
C14 N8 C24 120.7(7) yes
C10 N9 C71 117.0(7) yes
C7 N10 C10 116.8(7) yes
N8 C2 C22 119.4(8) yes
N8 C2 C36 118.9(8) yes
C22 C2 C36 121.7(8) yes
C16 C3 C26 121.5(8) yes
N7 C5 C21 120.1(8) yes
N7 C5 C41 119.7(8) yes
C21 C5 C41 120.2(8) yes
C26 C6 C32 121.0(7) yes
C26 C6 C34 119.7(8) yes
C32 C6 C34 119.3(8) yes
N10 C7 C8 114.6(7) yes
N10 C7 C23 125.9(8) yes
C8 C7 C23 119.4(7) yes
F16 C8 F17 107.1(7) yes
F16 C8 F18 107.6(8) yes
F16 C8 C7 113.4(7) yes
F17 C8 F18 106.2(7) yes
F17 C8 C7 110.1(8) yes
F18 C8 C7 112.1(7) yes
N1 C9 N2 114.1(7) yes
N1 C9 C26 123.2(7) yes
N2 C9 C26 122.7(8) yes
N9 C10 N10 114.1(7) yes
N9 C10 C12 123.2(8) yes
N10 C10 C12 122.7(7) yes
F19 C11 F20 107.4(8) yes
F19 C11 F21 105.8(8) yes
F19 C11 C35 111.9(8) yes
F20 C11 F21 106.0(8) yes
F20 C11 C35 112.3(8) yes
F21 C11 C35 112.9(8) yes
C10 C12 C17 118.2(8) yes
C10 C12 C49 117.6(8) yes
C17 C12 C49 124.2(8) yes
C25 C13 C36 121.4(8) yes
N3 C14 N8 117.4(8) yes
N3 C14 C42 123.9(8) yes
N8 C14 C42 118.6(8) yes
C17 C15 C71 120.7(8) yes
C3 C16 C24 118.2(9) yes
C12 C17 C15 117.7(8) yes
C37 C18 C46 118.0(8) yes
C52 C19 C54 119.3(8) yes
F22 C20 F23 106.3(8) yes
F22 C20 F24 105.6(9) yes
F22 C20 C38 113.8(9) yes
F23 C20 F24 103.9(8) yes
F23 C20 C38 113.0(9) yes
F24 C20 C38 113.3(8) yes
C5 C21 C52 120.8(9) yes
C2 C22 C28 119.8(9) yes
C7 C23 C49 117.8(8) yes
N2 C24 N8 115.3(7) yes
N2 C24 C16 125.1(8) yes
N8 C24 C16 119.6(8) yes
C13 C25 C28 120.4(8) yes
C3 C26 C6 128.1(8) yes
C3 C26 C9 115.5(7) yes
C6 C26 C9 116.4(8) yes
F8 C27 F9 107.1(8) yes
F8 C27 F10 105.7(9) yes
F8 C27 C53 113.0(9) yes
F9 C27 F10 106.2(8) yes
F9 C27 C53 113.2(9) yes
F10 C27 C53 111.3(8) yes
C22 C28 C25 118.5(9) yes
F11 C29 F12 105.9(8) yes
F11 C29 F13 105.9(7) yes
F11 C29 C45 110.5(8) yes
F12 C29 F13 107.5(8) yes
F12 C29 C45 112.8(8) yes
F13 C29 C45 113.7(9) yes
N5 C30 N7 116.6(8) yes
N5 C30 C46 124.2(8) yes
N7 C30 C46 119.2(7) yes
F5 C31 F6 107.8(8) yes
F5 C31 F7 107.8(7) yes
F5 C31 C51 112.5(7) yes
F6 C31 F7 106.7(6) yes
F6 C31 C51 111.7(7) yes
F7 C31 C51 110.1(8) yes
C6 C32 C51 117.3(8) yes
C35 C33 C38 117.4(8) yes
F2 C34 F3 106.8(7) yes
F2 C34 F4 106.5(7) yes
F2 C34 C6 111.0(7) yes
F3 C34 F4 106.9(7) yes
F3 C34 C6 112.5(7) yes
F4 C34 C6 112.8(8) yes
N6 C35 C11 113.4(8) yes
N6 C35 C33 126.3(8) yes
C11 C35 C33 120.3(8) yes
C2 C36 C13 118.1(8) yes
C18 C37 C38 124.6(8) yes
C18 C37 C48 117.7(7) yes
C38 C37 C48 117.7(7) yes
C20 C38 C33 119.5(8) yes
C20 C38 C37 121.7(8) yes
C33 C38 C37 118.8(8) yes
C42 C39 C47 119.4(8) yes
N3 C40 N4 112.9(8) yes
N3 C40 C47 122.8(8) yes
N4 C40 C47 124.2(8) yes
C5 C41 C54 119.0(9) yes
C14 C42 C39 118.8(8) yes
C45 C43 C53 118.8(8) yes
F1 C44 F14 106.0(7) yes
F1 C44 F15 107.8(7) yes
F1 C44 C49 112.0(7) yes
F14 C44 F15 106.2(7) yes
F14 C44 C49 111.2(8) yes
F15 C44 C49 113.2(7) yes
C29 C45 C43 120.6(8) yes
C29 C45 C47 119.6(8) yes
C43 C45 C47 119.8(8) yes
C18 C46 C30 119.9(8) yes
C39 C47 C40 117.5(8) yes
C39 C47 C45 126.3(8) yes
C40 C47 C45 116.2(8) yes
N5 C48 N6 113.5(8) yes
N5 C48 C37 122.8(7) yes
N6 C48 C37 123.7(7) yes
C12 C49 C23 119.1(8) yes
C12 C49 C44 121.2(8) yes
C23 C49 C44 119.7(8) yes
N1 C51 C31 114.4(7) yes
N1 C51 C32 125.3(8) yes
C31 C51 C32 120.3(7) yes
C19 C52 C21 120.3(9) yes
N4 C53 C27 114.5(8) yes
N4 C53 C43 124.0(8) yes
C27 C53 C43 121.5(8) yes
C19 C54 C41 120.3(9) yes
N7 C71 N9 114.4(7) yes
N7 C71 C15 122.6(8) yes
N9 C71 C15 123.0(8) yes
C70 O1 H1 109.464 no
C55 O50 H50 109.462 no
C16 C3 H3 119.273 no
C26 C3 H3 119.260 no
C25 C13 H13 119.302 no
C36 C13 H13 119.288 no
C17 C15 H15 119.631 no
C71 C15 H15 119.639 no
C3 C16 H16 120.902 no
C24 C16 H16 120.926 no
C12 C17 H17 121.147 no
C15 C17 H17 121.136 no
C37 C18 H18 120.973 no
C46 C18 H18 120.980 no
C52 C19 H19 120.341 no
C54 C19 H19 120.320 no
C5 C21 H21 119.581 no
C52 C21 H21 119.572 no
C2 C22 H22 120.088 no
C28 C22 H22 120.068 no
C7 C23 H23 121.104 no
C49 C23 H23 121.083 no
C13 C25 H25 119.809 no
C28 C25 H25 119.822 no
C22 C28 H28 120.752 no
C25 C28 H28 120.741 no
C6 C32 H32 121.363 no
C51 C32 H32 121.336 no
C35 C33 H33 121.302 no
C38 C33 H33 121.326 no
C2 C36 H36 120.923 no
C13 C36 H36 120.931 no
C42 C39 H39 120.281 no
C47 C39 H39 120.299 no
C5 C41 H41 120.502 no
C54 C41 H41 120.529 no
C14 C42 H42 120.592 no
C39 C42 H42 120.610 no
C45 C43 H43 120.604 no
C53 C43 H43 120.640 no
C18 C46 H46 120.023 no
C30 C46 H46 120.048 no
C19 C52 H52 119.820 no
C21 C52 H52 119.850 no
C19 C54 H54 119.871 no
C41 C54 H54 119.838 no
O50 C55 H55A 109.479 no
O50 C55 H55B 109.475 no
O50 C55 H55C 109.475 no
H55A C55 H55B 109.443 no
H55A C55 H55C 109.482 no
H55B C55 H55C 109.474 no
O1 C70 H70A 109.473 no
O1 C70 H70B 109.477 no
O1 C70 H70C 109.480 no
H70A C70 H70B 109.476 no
H70A C70 H70C 109.475 no
H70B C70 H70C 109.446 no

loop_
_geom_bond_atom_site_label_1
_geom_bond_atom_site_label_2
_geom_bond_distance
_geom_bond_publ_flag
F1 C44 1.345(9) yes
F2 C34 1.354(10) yes
F3 C34 1.333(11) yes
F4 C34 1.337(12) yes
F5 C31 1.312(10) yes
F6 C31 1.338(11) yes
F7 C31 1.330(10) yes
F8 C27 1.331(14) yes
F9 C27 1.318(12) yes
F10 C27 1.361(11) yes
F11 C29 1.361(11) yes
F12 C29 1.323(12) yes
F13 C29 1.330(11) yes
F14 C44 1.374(12) yes
F15 C44 1.344(10) yes
F16 C8 1.313(10) yes
F17 C8 1.349(10) yes
F18 C8 1.353(11) yes
F19 C11 1.329(12) yes
F20 C11 1.335(10) yes
F21 C11 1.325(14) yes
F22 C20 1.333(11) yes
F23 C20 1.360(12) yes
F24 C20 1.351(13) yes
O1 C70 1.405(16) yes
O50 C55 1.423(13) yes
N1 C9 1.357(11) yes
N1 C51 1.316(11) yes
N2 C9 1.375(11) yes
N2 C24 1.287(12) yes
N3 C14 1.313(11) yes
N3 C40 1.379(11) yes
N4 C40 1.363(11) yes
N4 C53 1.326(12) yes
N5 C30 1.316(11) yes
N5 C48 1.383(11) yes
N6 C35 1.318(11) yes
N6 C48 1.367(11) yes
N7 C5 1.462(11) yes
N7 C30 1.399(11) yes
N7 C71 1.390(11) yes
N8 C2 1.458(11) yes
N8 C14 1.387(11) yes
N8 C24 1.428(11) yes
N9 C10 1.373(11) yes
N9 C71 1.340(11) yes
N10 C7 1.287(11) yes
N10 C10 1.385(11) yes
C2 C22 1.345(13) yes
C2 C36 1.387(13) yes
C3 C16 1.326(12) yes
C3 C26 1.410(13) yes
C5 C21 1.369(13) yes
C5 C41 1.375(13) yes
C6 C26 1.409(12) yes
C6 C32 1.355(12) yes
C6 C34 1.511(12) yes
C7 C8 1.517(12) yes
C7 C23 1.414(12) yes
C9 C26 1.434(12) yes
C10 C12 1.394(12) yes
C11 C35 1.508(13) yes
C12 C17 1.431(12) yes
C12 C49 1.432(12) yes
C13 C25 1.353(13) yes
C13 C36 1.385(11) yes
C14 C42 1.417(13) yes
C15 C17 1.365(12) yes
C15 C71 1.396(12) yes
C16 C24 1.418(12) yes
C18 C37 1.447(12) yes
C18 C46 1.360(12) yes
C19 C52 1.375(14) yes
C19 C54 1.382(13) yes
C20 C38 1.456(14) yes
C21 C52 1.361(13) yes
C22 C28 1.412(13) yes
C23 C49 1.363(13) yes
C25 C28 1.390(14) yes
C27 C53 1.487(14) yes
C29 C45 1.484(13) yes
C30 C46 1.396(12) yes
C31 C51 1.523(12) yes
C32 C51 1.421(12) yes
C33 C35 1.395(14) yes
C33 C38 1.391(13) yes
C37 C38 1.429(11) yes
C37 C48 1.394(12) yes
C39 C42 1.367(12) yes
C39 C47 1.415(12) yes
C40 C47 1.409(13) yes
C41 C54 1.393(12) yes
C43 C45 1.375(12) yes
C43 C53 1.402(13) yes
C44 C49 1.491(12) yes
C45 C47 1.423(12) yes
O1 H1 0.820 no
O50 H50 0.820 no
C3 H3 0.930 no
C13 H13 0.930 no
C15 H15 0.930 no
C16 H16 0.930 no
C17 H17 0.930 no
C18 H18 0.930 no
C19 H19 0.930 no
C21 H21 0.930 no
C22 H22 0.930 no
C23 H23 0.930 no
C25 H25 0.930 no
C28 H28 0.930 no
C32 H32 0.930 no
C33 H33 0.930 no
C36 H36 0.930 no
C39 H39 0.930 no
C41 H41 0.930 no
C42 H42 0.930 no
C43 H43 0.930 no
C46 H46 0.930 no
C52 H52 0.930 no
C54 H54 0.930 no
C55 H55A 0.960 no
C55 H55B 0.960 no
C55 H55C 0.960 no
C70 H70A 0.960 no
C70 H70B 0.960 no
C70 H70C 0.960 no

loop_
_geom_contact_atom_site_label_1
_geom_contact_atom_site_label_2
_geom_contact_distance
_geom_contact_publ_flag
_geom_contact_site_symmetry_2
F1 C12 2.988(9) no .
F1 C17 3.092(10) no .
F1 C23 3.393(10) no .
F2 C3 3.120(10) no .
F2 C26 2.973(9) no .
F2 C32 3.391(10) no .
F3 C32 2.685(9) no .
F4 C3 3.051(10) no .
F4 C26 2.979(10) no .
F4 C32 3.421(11) no .
F5 N1 2.675(9) no .
F6 N1 3.506(9) no .
F6 C32 2.786(11) no .
F7 N1 3.009(8) no .
F7 C32 3.242(10) no .
F8 N4 2.746(9) no .
F8 C43 3.520(11) no .
F9 N4 2.932(9) no .
F9 C43 3.346(10) no .
F10 N4 3.528(9) no .
F10 C43 2.728(11) no .
F11 C43 2.666(11) no .
F12 C39 2.986(11) no .
F12 C43 3.444(11) no .
F12 C47 2.938(11) no .
F13 C39 3.174(10) no .
F13 C43 3.363(10) no .
F13 C47 3.037(10) no .
F14 C12 3.005(10) no .
F14 C17 3.007(10) no .
F14 C23 3.432(11) no .
F15 C23 2.698(10) no .
F16 N10 2.653(9) no .
F17 N10 3.039(8) no .
F17 C23 3.197(10) no .
F18 N10 3.482(9) no .
F18 C23 2.790(11) no .
F19 N6 2.855(9) no .
F19 C33 3.404(11) no .
F20 N6 3.521(9) no .
F20 C33 2.720(11) no .
F21 N6 2.773(9) no .
F21 C33 3.474(12) no .
F22 C33 2.681(12) no .
F23 C18 3.104(10) no .
F23 C33 3.406(11) no .
F23 C37 3.004(9) no .
F24 C18 3.028(11) no .
F24 C33 3.441(12) no .
F24 C37 2.986(11) no .
N1 C6 2.806(10) no .
N1 C24 3.464(12) no .
N2 C2 2.744(11) no .
N2 C3 2.788(11) no .
N2 C14 3.487(11) no .
N2 C22 3.453(11) no .
N2 C36 3.313(12) no .
N2 C51 3.494(11) no .
N3 C2 3.597(11) no .
N3 C16 2.806(11) no .
N3 C24 2.744(12) no .
N3 C39 2.813(11) no .
N3 C53 3.503(11) no .
N4 C14 3.489(11) no .
N4 C45 2.807(11) no .
N5 C15 2.802(11) no .
N5 C18 2.818(12) no .
N5 C35 3.500(11) no .
N5 C71 2.741(11) no .
N6 C30 3.501(11) no .
N6 C38 2.819(12) no .
N7 C10 3.554(11) no .
N7 C48 3.571(11) no .
N8 C9 3.561(11) no .
N8 C40 3.564(11) no .
N9 C5 2.736(11) no .
N9 C7 3.485(11) no .
N9 C17 2.825(11) no .
N9 C21 3.487(11) no .
N9 C30 3.535(11) no .
N9 C41 3.275(12) no .
N10 C49 2.810(11) no .
N10 C71 3.540(11) no .
C2 C25 2.745(12) no .
C2 C42 2.844(12) no .
C3 C34 3.034(13) no .
C5 C19 2.757(12) no .
C5 C46 2.833(12) no .
C7 C12 2.718(12) no .
C9 C16 2.724(13) no .
C9 C32 2.749(12) no .
C10 C15 2.725(12) no .
C10 C23 2.742(12) no .
C12 C71 2.745(12) no .
C13 C22 2.748(13) no .
C14 C16 2.958(12) no .
C14 C22 3.039(13) no .
C14 C36 3.507(12) no .
C14 C47 2.745(12) no .
C15 C30 2.958(12) no .
C17 C44 3.013(13) no .
C18 C20 3.016(13) no .
C21 C30 3.099(13) no .
C21 C46 3.232(13) no .
C21 C54 2.739(13) no .
C21 C71 3.465(13) no .
C22 C24 3.437(13) no .
C22 C42 3.188(13) no .
C24 C26 2.732(12) no .
C24 C36 3.161(12) no .
C26 C51 2.734(12) no .
C28 C36 2.777(13) no .
C29 C39 2.997(12) no .
C30 C37 2.737(11) no .
C30 C41 3.486(12) no .
C33 C48 2.747(12) no .
C35 C37 2.721(12) no .
C40 C42 2.738(12) no .
C40 C43 2.730(12) no .
C41 C52 2.758(13) no .
C41 C71 3.127(12) no .
C46 C48 2.734(12) no .
C47 C53 2.758(12) no .
F1 F11 2.913(8) no 2_664
F1 F12 3.152(7) no 2_664
F1 F13 3.095(8) no 2_654
F1 F13 3.332(8) no 2_664
F1 C29 3.385(11) no 2_664
F2 F4 3.592(8) no 1_565
F2 F22 3.569(8) no 4_665
F2 F22 2.989(8) no 4_675
F2 F23 2.903(8) no 4_665
F2 F24 3.389(7) no 4_675
F3 F4 3.053(8) no 1_565
F3 F14 2.988(7) no 1_455
F3 F15 3.190(8) no 1_455
F3 F18 2.847(7) no 1_465
F3 F22 3.599(8) no 4_675
F3 C44 3.439(10) no 1_455
F4 F2 3.592(8) no 1_545
F4 F3 3.053(8) no 1_545
F4 F15 3.001(8) no 1_455
F4 F22 3.176(8) no 4_665
F4 F23 3.538(8) no 4_665
F4 C23 3.582(10) no 1_455
F4 C32 3.434(11) no 1_545
F5 F10 3.165(8) no 2_564
F5 N1 3.220(9) no 1_565
F5 N2 3.462(9) no 1_565
F5 C9 3.232(10) no 1_565
F5 C19 3.370(11) no 3_475
F6 F10 3.504(8) no 2_564
F6 F15 2.832(7) no 1_465
F6 C6 3.533(10) no 1_565
F6 C32 3.456(11) no 1_565
F6 C51 3.497(11) no 1_565
F7 F10 3.383(9) no 2_554
F7 F10 3.053(8) no 2_564
F7 F11 3.180(8) no 2_564
F7 C19 3.525(10) no 3_465
F7 C43 3.327(10) no 2_564
F7 C52 3.496(11) no 3_465
F8 F9 3.211(9) no 1_565
F8 C43 3.139(11) no 1_565
F8 C52 3.531(11) no 4_665
F8 C53 3.305(11) no 1_565
F8 C70 3.485(16) no .
F9 F8 3.211(9) no 1_545
F9 C46 3.432(10) no 4_665
F10 F5 3.165(8) no 2_545
F10 F6 3.504(8) no 2_545
F10 F7 3.053(8) no 2_545
F10 F7 3.383(9) no 2_555
F10 C19 3.396(11) no 4_665
F10 C31 3.473(10) no 2_545
F10 C52 3.425(12) no 4_665
F11 F1 2.913(8) no 2_645
F11 F7 3.180(8) no 2_545
F11 F14 2.952(7) no 2_645
F11 C44 3.454(11) no 2_645
F12 F1 3.152(7) no 2_645
F12 F13 3.392(8) no 1_545
F12 N4 3.579(9) no 1_545
F12 C40 3.461(11) no 1_545
F12 C43 3.222(11) no 1_545
F12 C45 3.117(11) no 1_545
F12 C47 3.249(11) no 1_545
F12 C53 3.446(10) no 1_545
F13 F1 3.332(8) no 2_645
F13 F1 3.095(8) no 2_655
F13 F12 3.392(8) no 1_565
F13 F14 3.587(7) no 2_645
F14 F3 2.988(7) no 1_655
F14 F11 2.952(7) no 2_664
F14 F13 3.587(7) no 2_664
F14 F15 3.024(8) no 1_565
F14 C23 3.389(11) no 1_565
F14 C32 3.541(10) no 1_655
F15 F3 3.190(8) no 1_655
F15 F4 3.001(8) no 1_655
F15 F6 2.832(7) no 1_645
F15 F14 3.024(8) no 1_545
F15 C34 3.423(11) no 1_655
F16 F20 3.316(8) no 4_755
F16 N9 3.481(8) no 1_545
F16 N10 3.254(9) no 1_545
F16 C10 3.268(10) no 1_545
F16 C25 3.455(11) no 3_545
F16 C25 3.461(11) no 3_555
F16 C28 3.393(11) no 3_555
F17 F20 3.261(8) no 4_755
F17 F20 3.343(8) no 4_765
F17 F21 3.456(7) no 4_755
F17 F22 3.323(7) no 4_765
F17 C25 3.562(10) no 3_555
F17 C28 3.481(11) no 3_555
F18 F3 2.847(7) no 1_645
F18 N10 3.577(9) no 1_545
F18 C7 3.391(11) no 1_545
F18 C12 3.496(10) no 1_545
F18 C23 3.309(11) no 1_545
F18 C49 3.365(11) no 1_545
F19 F21 3.383(10) no 1_565
F19 C39 3.581(10) no 2_664
F19 C42 3.380(10) no 2_664
F20 F16 3.316(8) no 4_754
F20 F17 3.261(8) no 4_754
F20 F17 3.343(8) no 4_764
F20 F21 3.500(10) no 1_565
F20 C25 3.408(11) no 2_664
F20 C28 3.413(12) no 2_664
F21 F17 3.456(7) no 4_754
F21 F19 3.383(10) no 1_545
F21 F20 3.500(10) no 1_545
F21 C28 3.472(11) no 2_654
F21 C33 3.109(12) no 1_545
F21 C35 3.407(13) no 1_545
F22 F2 3.569(8) no 4_664
F22 F2 2.989(8) no 4_674
F22 F3 3.599(8) no 4_674
F22 F4 3.176(8) no 4_664
F22 F17 3.323(7) no 4_764
F23 F2 2.903(8) no 4_664
F23 F4 3.538(8) no 4_664
F23 F24 3.439(8) no 1_545
F24 F2 3.389(7) no 4_674
F24 F23 3.439(8) no 1_565
F24 N6 3.462(9) no 1_565
F24 C33 3.422(12) no 1_565
F24 C35 3.547(11) no 1_565
F24 C37 2.991(11) no 1_565
F24 C38 3.126(12) no 1_565
F24 C48 3.176(10) no 1_565
O1 N3 3.011(11) no .
O1 N3 3.197(11) no 1_565
O1 N4 3.141(11) no .
O1 C3 3.515(12) no .
O1 C14 3.512(12) no 1_565
O1 C16 3.408(13) no .
O1 C16 3.153(13) no 1_565
O1 C40 3.593(13) no .
O1 C40 3.292(12) no 1_565
O50 N5 3.096(11) no 1_545
O50 N5 2.959(10) no .
O50 N6 3.429(10) no 1_545
O50 N6 3.322(10) no .
O50 C15 3.270(12) no 1_545
O50 C15 3.303(12) no .
O50 C17 3.481(11) no .
O50 C30 3.477(12) no 1_545
O50 C37 3.567(11) no 1_545
O50 C48 3.069(12) no 1_545
O50 C71 3.526(11) no .
N1 F5 3.220(9) no 1_545
N2 F5 3.462(9) no 1_545
N2 C36 3.504(12) no 1_565
N3 O1 3.197(11) no 1_545
N3 O1 3.011(11) no .
N4 F12 3.579(9) no 1_565
N4 O1 3.141(11) no .
N4 C70 3.482(17) no .
N5 O50 2.959(10) no .
N5 O50 3.096(11) no 1_565
N6 F24 3.462(9) no 1_545
N6 O50 3.322(10) no .
N6 O50 3.429(10) no 1_565
N6 C55 3.498(15) no .
N9 F16 3.481(8) no 1_565
N9 C41 3.574(12) no 1_545
N10 F16 3.254(9) no 1_565
N10 F18 3.577(9) no 1_565
C3 O1 3.515(12) no .
C6 F6 3.533(10) no 1_545
C7 F18 3.391(11) no 1_565
C9 F5 3.232(10) no 1_545
C10 F16 3.268(10) no 1_565
C10 C15 3.547(13) no 1_545
C12 F18 3.496(10) no 1_565
C13 C28 3.564(14) no 1_545
C14 O1 3.512(12) no 1_545
C15 O50 3.303(12) no .
C15 O50 3.270(12) no 1_565
C15 C10 3.547(13) no 1_565
C16 O1 3.153(13) no 1_545
C16 O1 3.408(13) no .
C17 O50 3.481(11) no .
C17 C23 3.562(12) no 1_565
C19 F5 3.370(11) no 3_575
C19 F7 3.525(10) no 3_565
C19 F10 3.396(11) no 4_664
C22 C36 3.561(14) no 1_565
C23 F4 3.582(10) no 1_655
C23 F14 3.389(11) no 1_545
C23 F18 3.309(11) no 1_565
C23 C17 3.562(12) no 1_545
C25 F16 3.455(11) no 3_445
C25 F16 3.461(11) no 3_455
C25 F17 3.562(10) no 3_455
C25 F20 3.408(11) no 2_645
C28 F16 3.393(11) no 3_455
C28 F17 3.481(11) no 3_455
C28 F20 3.413(12) no 2_645
C28 F21 3.472(11) no 2_655
C28 C13 3.564(14) no 1_565
C29 F1 3.385(11) no 2_645
C30 O50 3.477(12) no 1_565
C31 F10 3.473(10) no 2_564
C32 F4 3.434(11) no 1_565
C32 F6 3.456(11) no 1_545
C32 F14 3.541(10) no 1_455
C33 F21 3.109(12) no 1_565
C33 F24 3.422(12) no 1_545
C34 F15 3.423(11) no 1_455
C35 F21 3.407(13) no 1_565
C35 F24 3.547(11) no 1_545
C36 N2 3.504(12) no 1_545
C36 C22 3.561(14) no 1_545
C37 F24 2.991(11) no 1_545
C37 O50 3.567(11) no 1_565
C38 F24 3.126(12) no 1_545
C39 F19 3.581(10) no 2_645
C40 F12 3.461(11) no 1_565
C40 O1 3.292(12) no 1_545
C40 O1 3.593(13) no .
C41 N9 3.574(12) no 1_565
C42 F19 3.380(10) no 2_645
C43 F7 3.327(10) no 2_545
C43 F8 3.139(11) no 1_545
C43 F12 3.222(11) no 1_565
C44 F3 3.439(10) no 1_655
C44 F11 3.454(11) no 2_664
C45 F12 3.117(11) no 1_565
C46 F9 3.432(10) no 4_664
C47 F12 3.249(11) no 1_565
C48 F24 3.176(10) no 1_545
C48 O50 3.069(12) no 1_565
C49 F18 3.365(11) no 1_565
C51 F6 3.497(11) no 1_545
C52 F7 3.496(11) no 3_565
C52 F8 3.531(11) no 4_664
C52 F10 3.425(12) no 4_664
C53 F8 3.305(11) no 1_545
C53 F12 3.446(10) no 1_565
C55 N6 3.498(15) no .
C70 F8 3.485(16) no .
C70 N4 3.482(17) no .
C71 O50 3.526(11) no .
F1 H17 2.6788 no .
F2 H3 2.6921 no .
F2 H32 3.5895 no .
F3 H32 2.3554 no .
F4 H3 2.5300 no .
F6 H32 2.5146 no .
F7 H32 3.3566 no .
F9 H43 3.5023 no .
F10 H43 2.4235 no .
F11 H43 2.3346 no .
F12 H39 2.4905 no .
F13 H39 2.7222 no .
F13 H43 3.5266 no .
F14 H17 2.4735 no .
F15 H23 2.3702 no .
F17 H23 3.2762 no .
F18 H23 2.5146 no .
F19 H33 3.5908 no .
F20 H33 2.4124 no .
F22 H33 2.3684 no .
F23 H18 2.6499 no .
F24 H18 2.5389 no .
N1 H32 3.2549 no .
N2 H16 3.2203 no .
N2 H22 3.5886 no .
N2 H36 3.3587 no .
N3 H16 2.5225 no .
N3 H42 3.2321 no .
N4 H43 3.2338 no .
N5 H15 2.4801 no .
N5 H46 3.2165 no .
N6 H33 3.2424 no .
N7 H15 2.6305 no .
N7 H21 2.6003 no .
N7 H41 2.6138 no .
N7 H46 2.5794 no .
N8 H16 2.6384 no .
N8 H22 2.5693 no .
N8 H36 2.6143 no .
N8 H42 2.5894 no .
N9 H15 3.2268 no .
N9 H41 3.3242 no .
N10 H23 3.2248 no .
C2 H13 3.2182 no .
C2 H28 3.2250 no .
C2 H42 2.5333 no .
C5 H46 2.4995 no .
C5 H52 3.2102 no .
C5 H54 3.2246 no .
C6 H3 2.7497 no .
C8 H23 2.6920 no .
C9 H3 3.2540 no .
C10 H17 3.2717 no .
C11 H33 2.6871 no .
C12 H15 3.2413 no .
C12 H23 3.2615 no .
C13 H28 3.2192 no .
C14 H16 2.7548 no .
C14 H22 2.8998 no .
C14 H39 3.2440 no .
C19 H21 3.2093 no .
C19 H41 3.2477 no .
C20 H18 2.7493 no .
C20 H33 2.6345 no .
C21 H19 3.2117 no .
C21 H41 3.2199 no .
C21 H46 2.8263 no .
C22 H25 3.2513 no .
C22 H36 3.2230 no .
C22 H42 2.8285 no .
C24 H3 3.2022 no .
C24 H22 3.5373 no .
C24 H36 3.0748 no .
C25 H22 3.2496 no .
C25 H36 3.2256 no .
C26 H16 3.2325 no .
C26 H32 3.2542 no .
C27 H43 2.6937 no .
C28 H13 3.2158 no .
C29 H39 2.7168 no .
C29 H43 2.6470 no .
C30 H15 2.7396 no .
C30 H18 3.2332 no .
C30 H21 2.9729 no .
C31 H32 2.7240 no .
C34 H3 2.7506 no .
C34 H32 2.6318 no .
C36 H22 3.2236 no .
C36 H25 3.2232 no .
C36 H42 3.1870 no .
C37 H33 3.2797 no .
C37 H46 3.2572 no .
C38 H18 2.7629 no .
C40 H16 3.4739 no .
C40 H39 3.2620 no .
C41 H19 3.2478 no .
C41 H21 3.2151 no .
C41 H46 3.1337 no .
C42 H22 3.1358 no .
C44 H17 2.7344 no .
C44 H23 2.6304 no .
C45 H39 2.7483 no .
C46 H21 3.1856 no .
C47 H42 3.2495 no .
C47 H43 3.2680 no .
C48 H15 3.4185 no .
C48 H18 3.2782 no .
C49 H17 2.7441 no .
C52 H54 3.2190 no .
C54 H52 3.2201 no .
C71 H17 3.2450 no .
C71 H21 3.5883 no .
C71 H41 3.0357 no .
H1 H70A 2.1572 no .
H1 H70B 2.1843 no .
H1 H70C 2.6096 no .
H3 H16 2.2586 no .
H13 H25 2.2702 no .
H13 H36 2.3178 no .
H15 H17 2.3053 no .
H18 H46 2.3039 no .
H19 H52 2.3068 no .
H19 H54 2.3146 no .
H21 H46 2.9853 no .
H21 H52 2.2825 no .
H22 H28 2.3531 no .
H22 H42 2.9930 no .
H25 H28 2.3276 no .
H36 H42 3.5443 no .
H39 H42 2.3094 no .
H41 H46 3.4685 no .
H41 H54 2.3286 no .
H50 H55A 2.5527 no .
H50 H55B 2.0370 no .
H50 H55C 2.4056 no .
F1 H17 3.3569 no 1_545
F1 H55B 3.1219 no .
F2 H3 3.4070 no 1_565
F2 H70B 3.3908 no .
F2 H70C 3.4494 no .
F3 H23 3.5240 no 1_455
F3 H23 2.7413 no 1_465
F4 H23 2.8947 no 1_455
F4 H32 2.9822 no 1_545
F5 H19 3.0592 no 3_465
F5 H19 2.7854 no 3_475
F5 H52 3.0533 no 3_465
F5 H54 3.3807 no 3_475
F6 H43 3.1854 no 2_564
F7 H19 2.9298 no 3_465
F7 H43 2.4238 no 2_564
F7 H52 2.8628 no 3_465
F8 H43 3.1987 no 1_565
F8 H52 3.2032 no 4_665
F8 H70A 2.5922 no .
F9 H18 3.2067 no 4_665
F9 H21 3.0419 no 4_655
F9 H46 2.7306 no 4_665
F9 H52 2.9775 no 4_655
F9 H70A 3.4079 no 1_545
F9 H70A 3.4785 no .
F10 H19 3.3467 no 4_665
F10 H52 2.7652 no 4_655
F10 H52 3.3899 no 4_665
F12 H55B 3.2752 no 2_645
F13 H17 2.9756 no 2_645
F13 H55A 2.8731 no 2_655
F13 H55B 3.1719 no 2_645
F13 H55B 3.5270 no 2_655
F14 H23 2.9396 no 1_565
F14 H32 2.8508 no 1_655
F15 H32 2.7204 no 1_645
F15 H32 3.4976 no 1_655
F16 H13 3.3890 no 3_545
F16 H25 2.8655 no 3_545
F16 H25 2.9445 no 3_555
F16 H28 2.8278 no 3_555
F17 H25 2.9969 no 3_555
F17 H28 2.8391 no 3_555
F17 H33 2.7076 no 4_765
F19 H22 3.5362 no 2_654
F19 H39 3.1574 no 2_664
F19 H42 2.7497 no 2_664
F19 H55A 3.4083 no 1_565
F19 H55C 3.2904 no .
F19 H55C 3.3919 no 1_565
F20 H25 3.3879 no 2_664
F20 H28 2.7579 no 2_654
F20 H28 3.3864 no 2_664
F21 H28 2.7885 no 2_654
F21 H33 2.9455 no 1_545
F21 H55C 2.8522 no .
F23 H3 2.8913 no 4_664
F23 H70B 2.7544 no 4_664
F23 H70C 2.7820 no 4_674
F24 H70B 3.4750 no 4_674
F24 H70C 3.1234 no 4_674
O1 H16 2.2233 no 1_565
O50 H15 2.3403 no 1_545
O50 H15 3.5368 no .
N1 H19 2.7606 no 3_465
N1 H36 2.7890 no 1_565
N2 H36 2.6526 no 1_565
N3 H1 3.5297 no 1_545
N3 H1 2.2843 no .
N4 H1 2.3861 no .
N4 H70A 3.4460 no 1_545
N4 H70A 3.1917 no .
N4 H70B 3.5037 no .
N5 H50 2.4746 no .
N6 H50 3.2590 no .
N6 H55A 3.3659 no 1_565
N6 H55C 2.9196 no .
N6 H55C 3.5648 no 1_565
N7 H50 3.4315 no .
N9 H41 2.7286 no 1_545
N9 H50 3.3712 no .
N10 H25 2.7256 no 3_555
N10 H41 2.8218 no 1_545
C3 H70B 3.4733 no .
C3 H70C 3.5856 no 1_545
C6 H3 3.5376 no 1_565
C7 H25 3.3726 no 3_555
C8 H25 3.2465 no 3_555
C8 H28 3.4077 no 3_555
C9 H16 3.5534 no 1_565
C9 H36 3.1484 no 1_565
C10 H15 3.4179 no 1_545
C10 H41 3.2085 no 1_545
C10 H50 3.5903 no .
C11 H28 3.2726 no 2_654
C11 H55C 3.4267 no .
C12 H15 3.5585 no 1_545
C12 H50 3.3347 no .
C13 H28 3.4436 no 1_545
C13 H54 2.7616 no 3_465
C14 H1 3.4490 no .
C15 H50 2.4879 no .
C15 H50 3.5155 no 1_565
C15 H55B 3.5364 no .
C16 H1 3.2155 no .
C16 H70C 3.3960 no 1_545
C17 H50 2.7894 no .
C17 H55B 3.1876 no .
C18 H21 3.5090 no 1_565
C19 H13 3.0496 no 3_555
C20 H70C 3.5702 no 4_674
C21 H41 3.5154 no 1_545
C21 H46 3.1819 no 1_545
C22 H36 3.4386 no 1_565
C22 H42 3.3298 no 1_565
C23 H17 3.4924 no 1_545
C24 H1 3.4942 no .
C25 H41 3.5683 no 3_465
C25 H54 2.9859 no 3_465
C27 H52 3.4254 no 4_655
C27 H70A 3.4173 no .
C28 H13 3.3584 no 1_565
C30 H50 3.3911 no .
C31 H19 3.2821 no 3_465
C31 H43 3.3416 no 2_564
C31 H52 3.5302 no 3_465
C32 H3 3.5827 no 1_565
C36 H22 3.3643 no 1_545
C36 H54 3.2104 no 3_465
C40 H1 3.4221 no 1_545
C40 H1 2.7741 no .
C41 H13 3.2837 no 3_555
C41 H21 3.5185 no 1_565
C42 H22 3.1414 no 1_545
C46 H21 2.9760 no 1_565
C48 H50 3.3683 no .
C49 H17 3.4705 no 1_545
C51 H19 3.4192 no 3_465
C52 H54 3.5149 no 1_545
C53 H1 3.5879 no .
C54 H13 2.7769 no 3_555
C54 H52 3.5149 no 1_565
C55 H15 3.1208 no 1_545
C70 H16 2.9712 no 1_565
C71 H50 2.7812 no .
H1 N3 2.2843 no .
H1 N3 3.5297 no 1_565
H1 N4 2.3861 no .
H1 C14 3.4490 no .
H1 C16 3.2155 no .
H1 C24 3.4942 no .
H1 C40 2.7741 no .
H1 C40 3.4221 no 1_565
H1 C53 3.5879 no .
H1 H16 3.2688 no .
H1 H16 2.9182 no 1_565
H3 F2 3.4070 no 1_545
H3 F23 2.8913 no 4_665
H3 C6 3.5376 no 1_545
H3 C32 3.5827 no 1_545
H3 H70B 3.2334 no .
H3 H70C 3.0612 no 1_545
H13 F16 3.3890 no 3_445
H13 C19 3.0496 no 3_455
H13 C28 3.3584 no 1_545
H13 C41 3.2837 no 3_455
H13 C54 2.7769 no 3_455
H13 H19 3.2693 no 3_455
H13 H28 3.3601 no 1_545
H13 H54 2.8348 no 3_455
H13 H54 2.8892 no 3_465
H15 O50 3.5368 no .
H15 O50 2.3403 no 1_565
H15 C10 3.4179 no 1_565
H15 C12 3.5585 no 1_565
H15 C55 3.1208 no 1_565
H15 H50 2.7412 no .
H15 H50 2.6199 no 1_565
H15 H55A 2.9237 no 1_565
H15 H55B 3.4958 no 1_565
H16 O1 2.2233 no 1_545
H16 C9 3.5534 no 1_545
H16 C70 2.9712 no 1_545
H16 H1 2.9182 no 1_545
H16 H1 3.2688 no .
H16 H70B 3.5908 no 1_545
H16 H70C 2.6935 no 1_545
H17 F1 3.3569 no 1_565
H17 F13 2.9756 no 2_664
H17 C23 3.4924 no 1_565
H17 C49 3.4705 no 1_565
H17 H50 3.1795 no .
H17 H55A 3.4880 no 1_565
H17 H55B 2.9889 no .
H18 F9 3.2067 no 4_664
H18 H21 3.3571 no 1_565
H18 H70B 3.5036 no 4_664
H18 H70C 3.4454 no 4_674
H19 F5 3.0592 no 3_565
H19 F5 2.7854 no 3_575
H19 F7 2.9298 no 3_565
H19 F10 3.3467 no 4_664
H19 N1 2.7606 no 3_565
H19 C31 3.2821 no 3_565
H19 C51 3.4192 no 3_565
H19 H13 3.2693 no 3_555
H19 H36 3.2240 no 3_555
H21 F9 3.0419 no 4_654
H21 C18 3.5090 no 1_545
H21 C41 3.5185 no 1_545
H21 C46 2.9760 no 1_545
H21 H18 3.3571 no 1_545
H21 H41 3.5075 no 1_545
H21 H46 2.3351 no 1_545
H22 F19 3.5362 no 2_655
H22 C36 3.3643 no 1_565
H22 C42 3.1414 no 1_565
H22 H36 3.3626 no 1_565
H22 H42 2.4463 no 1_565
H23 F3 2.7413 no 1_645
H23 F3 3.5240 no 1_655
H23 F4 2.8947 no 1_655
H23 F14 2.9396 no 1_545
H23 H32 3.4438 no 1_645
H25 F16 2.8655 no 3_445
H25 F16 2.9445 no 3_455
H25 F17 2.9969 no 3_455
H25 F20 3.3879 no 2_645
H25 N10 2.7256 no 3_455
H25 C7 3.3726 no 3_455
H25 C8 3.2465 no 3_455
H25 H41 3.1489 no 3_465
H25 H54 3.2289 no 3_465
H28 F16 2.8278 no 3_455
H28 F17 2.8391 no 3_455
H28 F20 3.3864 no 2_645
H28 F20 2.7579 no 2_655
H28 F21 2.7885 no 2_655
H28 C8 3.4077 no 3_455
H28 C11 3.2726 no 2_655
H28 C13 3.4436 no 1_565
H28 H13 3.3601 no 1_565
H32 F4 2.9822 no 1_565
H32 F14 2.8508 no 1_455
H32 F15 3.4976 no 1_455
H32 F15 2.7204 no 1_465
H32 H23 3.4438 no 1_465
H33 F17 2.7076 no 4_764
H33 F21 2.9455 no 1_565
H36 N1 2.7890 no 1_545
H36 N2 2.6526 no 1_545
H36 C9 3.1484 no 1_545
H36 C22 3.4386 no 1_545
H36 H19 3.2240 no 3_455
H36 H22 3.3626 no 1_545
H36 H54 3.5739 no 3_465
H39 F19 3.1574 no 2_645
H39 H55A 3.5754 no 2_655
H41 N9 2.7286 no 1_565
H41 N10 2.8218 no 1_565
H41 C10 3.2085 no 1_565
H41 C21 3.5154 no 1_565
H41 C25 3.5683 no 3_565
H41 H21 3.5075 no 1_565
H41 H25 3.1489 no 3_565
H42 F19 2.7497 no 2_645
H42 C22 3.3298 no 1_545
H42 H22 2.4463 no 1_545
H43 F6 3.1854 no 2_545
H43 F7 2.4238 no 2_545
H43 F8 3.1987 no 1_545
H43 C31 3.3416 no 2_545
H46 F9 2.7306 no 4_664
H46 C21 3.1819 no 1_565
H46 H21 2.3351 no 1_565
H50 N5 2.4746 no .
H50 N6 3.2590 no .
H50 N7 3.4315 no .
H50 N9 3.3712 no .
H50 C10 3.5903 no .
H50 C12 3.3347 no .
H50 C15 3.5155 no 1_545
H50 C15 2.4879 no .
H50 C17 2.7894 no .
H50 C30 3.3911 no .
H50 C48 3.3683 no .
H50 C71 2.7812 no .
H50 H15 2.6199 no 1_545
H50 H15 2.7412 no .
H50 H17 3.1795 no .
H52 F5 3.0533 no 3_565
H52 F7 2.8628 no 3_565
H52 F8 3.2032 no 4_664
H52 F9 2.9775 no 4_654
H52 F10 2.7652 no 4_654
H52 F10 3.3899 no 4_664
H52 C27 3.4254 no 4_654
H52 C31 3.5302 no 3_565
H52 C54 3.5149 no 1_545
H52 H54 3.5061 no 1_545
H54 F5 3.3807 no 3_575
H54 C13 2.7616 no 3_565
H54 C25 2.9859 no 3_565
H54 C36 3.2104 no 3_565
H54 C52 3.5149 no 1_565
H54 H13 2.8348 no 3_555
H54 H13 2.8892 no 3_565
H54 H25 3.2289 no 3_565
H54 H36 3.5739 no 3_565
H54 H52 3.5061 no 1_565
H55A F13 2.8731 no 2_654
H55A F19 3.4083 no 1_545
H55A N6 3.3659 no 1_545
H55A H15 2.9237 no 1_545
H55A H17 3.4880 no 1_545
H55A H39 3.5754 no 2_654
H55A H55B 3.4877 no 1_545
H55B F1 3.1219 no .
H55B F12 3.2752 no 2_664
H55B F13 3.5270 no 2_654
H55B F13 3.1719 no 2_664
H55B C15 3.5364 no .
H55B C17 3.1876 no .
H55B H15 3.4958 no 1_545
H55B H17 2.9889 no .
H55B H55A 3.4877 no 1_565
H55C F19 3.3919 no 1_545
H55C F19 3.2904 no .
H55C F21 2.8522 no .
H55C N6 3.5648 no 1_545
H55C N6 2.9196 no .
H55C C11 3.4267 no .
H70A F8 2.5922 no .
H70A F9 3.4785 no .
H70A F9 3.4079 no 1_565
H70A N4 3.1917 no .
H70A N4 3.4460 no 1_565
H70A C27 3.4173 no .
H70B F2 3.3908 no .
H70B F23 2.7544 no 4_665
H70B F24 3.4750 no 4_675
H70B N4 3.5037 no .
H70B C3 3.4733 no .
H70B H3 3.2334 no .
H70B H16 3.5908 no 1_565
H70B H18 3.5036 no 4_665
H70B H70C 3.3749 no 1_545
H70C F2 3.4494 no .
H70C F23 2.7820 no 4_675
H70C F24 3.1234 no 4_675
H70C C3 3.5856 no 1_565
H70C C16 3.3960 no 1_565
H70C C20 3.5702 no 4_675
H70C H3 3.0612 no 1_565
H70C H16 2.6935 no 1_565
H70C H18 3.4454 no 4_675
H70C H70B 3.3749 no 1_565

loop_
_geom_hbond_atom_site_label_D
_geom_hbond_atom_site_label_H
_geom_hbond_atom_site_label_A
_geom_hbond_distance_DA
_geom_hbond_distance_DH
_geom_hbond_distance_HA
_geom_hbond_angle_DHA
_geom_hbond_publ_flag
O1 H1 N3 3.011(11) 0.820 2.284 147.9 no
O50 H50 N5 2.959(10) 0.820 2.475 118.9 no

loop_
_geom_torsion_atom_site_label_1
_geom_torsion_atom_site_label_2
_geom_torsion_atom_site_label_3
_geom_torsion_atom_site_label_4
_geom_torsion
_geom_torsion_publ_flag
C9 N1 C51 C31 -175.1(6) no
C9 N1 C51 C32 2.1(12) no
C51 N1 C9 N2 -178.3(7) no
C51 N1 C9 C26 -1.0(12) no
C9 N2 C24 N8 179.6(7) no
C9 N2 C24 C16 1.6(13) no
C24 N2 C9 N1 -179.5(7) no
C24 N2 C9 C26 3.3(12) no
C14 N3 C40 N4 -177.8(7) no
C14 N3 C40 C47 3.7(13) no
C40 N3 C14 N8 175.2(7) no
C40 N3 C14 C42 -6.5(13) no
C40 N4 C53 C27 -177.7(7) no
C40 N4 C53 C43 1.4(13) no
C53 N4 C40 N3 -179.9(7) no
C53 N4 C40 C47 -1.4(13) no
C30 N5 C48 N6 177.4(7) no
C30 N5 C48 C37 -4.3(13) no
C48 N5 C30 N7 -174.0(7) no
C48 N5 C30 C46 6.7(13) no
C35 N6 C48 N5 -178.4(7) no
C35 N6 C48 C37 3.3(13) no
C48 N6 C35 C11 178.5(7) no
C48 N6 C35 C33 -3.1(13) no
C5 N7 C30 N5 -156.8(7) no
C5 N7 C30 C46 22.5(12) no
C30 N7 C5 C21 63.6(11) no
C30 N7 C5 C41 -115.6(9) no
C5 N7 C71 N9 29.5(11) no
C5 N7 C71 C15 -148.3(7) no
C71 N7 C5 C21 -113.1(9) no
C71 N7 C5 C41 67.6(11) no
C30 N7 C71 N9 -147.1(8) no
C30 N7 C71 C15 35.1(12) no
C71 N7 C30 N5 19.9(12) no
C71 N7 C30 C46 -160.8(7) no
C2 N8 C14 N3 152.3(8) no
C2 N8 C14 C42 -26.1(12) no
C14 N8 C2 C22 -59.1(11) no
C14 N8 C2 C36 119.7(9) no
C2 N8 C24 N2 -27.7(12) no
C2 N8 C24 C16 150.4(7) no
C24 N8 C2 C22 110.0(9) no
C24 N8 C2 C36 -71.3(11) no
C14 N8 C24 N2 141.3(8) no
C14 N8 C24 C16 -40.6(12) no
C24 N8 C14 N3 -16.6(12) no
C24 N8 C14 C42 165.0(7) no
C10 N9 C71 N7 179.1(6) no
C10 N9 C71 C15 -3.0(12) no
C71 N9 C10 N10 177.6(7) no
C71 N9 C10 C12 -1.5(12) no
C7 N10 C10 N9 178.8(7) no
C7 N10 C10 C12 -2.0(12) no
C10 N10 C7 C8 176.9(6) no
C10 N10 C7 C23 -0.5(12) no
N8 C2 C22 C28 177.7(7) no
N8 C2 C36 C13 -177.6(7) no
C22 C2 C36 C13 1.1(13) no
C36 C2 C22 C28 -1.1(14) no
C16 C3 C26 C6 -178.7(8) no
C16 C3 C26 C9 3.3(13) no
C26 C3 C16 C24 1.0(13) no
N7 C5 C21 C52 180.0(7) no
N7 C5 C41 C54 180.0(7) no
C21 C5 C41 C54 0.7(14) no
C41 C5 C21 C52 -0.8(14) no
C26 C6 C32 C51 -0.8(13) no
C32 C6 C26 C3 -176.2(8) no
C32 C6 C26 C9 1.8(12) no
C26 C6 C34 F2 60.8(11) no
C26 C6 C34 F3 -179.6(7) no
C26 C6 C34 F4 -58.6(10) no
C34 C6 C26 C3 4.3(13) no
C34 C6 C26 C9 -177.7(7) no
C32 C6 C34 F2 -118.7(9) no
C32 C6 C34 F3 0.9(12) no
C32 C6 C34 F4 121.8(9) no
C34 C6 C32 C51 178.7(7) no
N10 C7 C8 F16 31.3(11) no
N10 C7 C8 F17 -88.6(9) no
N10 C7 C8 F18 153.4(7) no
N10 C7 C23 C49 1.0(13) no
C8 C7 C23 C49 -176.3(7) no
C23 C7 C8 F16 -151.1(8) no
C23 C7 C8 F17 89.0(9) no
C23 C7 C8 F18 -29.0(11) no
N1 C9 C26 C3 177.3(7) no
N1 C9 C26 C6 -0.9(12) no
N2 C9 C26 C3 -5.6(12) no
N2 C9 C26 C6 176.2(7) no
N9 C10 C12 C17 4.4(12) no
N9 C10 C12 C49 -177.1(7) no
N10 C10 C12 C17 -174.7(7) no
N10 C10 C12 C49 3.8(12) no
F19 C11 C35 N6 -65.8(11) no
F19 C11 C35 C33 115.6(9) no
F20 C11 C35 N6 173.3(8) no
F20 C11 C35 C33 -5.3(13) no
F21 C11 C35 N6 53.5(10) no
F21 C11 C35 C33 -125.0(8) no
C10 C12 C17 C15 -2.6(11) no
C10 C12 C49 C23 -3.2(12) no
C10 C12 C49 C44 173.9(7) no
C17 C12 C49 C23 175.3(7) no
C17 C12 C49 C44 -7.6(13) no
C49 C12 C17 C15 178.9(7) no
C25 C13 C36 C2 -1.2(13) no
C36 C13 C25 C28 1.2(14) no
N3 C14 C42 C39 5.6(14) no
N8 C14 C42 C39 -176.1(7) no
C17 C15 C71 N7 -177.6(7) no
C17 C15 C71 N9 4.7(13) no
C71 C15 C17 C12 -1.7(12) no
C3 C16 C24 N2 -3.8(14) no
C3 C16 C24 N8 178.3(8) no
C37 C18 C46 C30 1.9(13) no
C46 C18 C37 C38 -178.7(8) no
C46 C18 C37 C48 0.2(12) no
C52 C19 C54 C41 -0.2(14) no
C54 C19 C52 C21 0.2(14) no
F22 C20 C38 C33 -3.3(13) no
F22 C20 C38 C37 178.5(8) no
F23 C20 C38 C33 118.1(9) no
F23 C20 C38 C37 -60.2(11) no
F24 C20 C38 C33 -124.0(9) no
F24 C20 C38 C37 57.8(12) no
C5 C21 C52 C19 0.3(15) no
C2 C22 C28 C25 1.1(14) no
C7 C23 C49 C12 0.9(12) no
C7 C23 C49 C44 -176.2(7) no
C13 C25 C28 C22 -1.1(14) no
F8 C27 C53 N4 -48.9(11) no
F8 C27 C53 C43 132.0(8) no
F9 C27 C53 N4 73.0(11) no
F9 C27 C53 C43 -106.1(9) no
F10 C27 C53 N4 -167.6(8) no
F10 C27 C53 C43 13.4(13) no
F11 C29 C45 C43 7.8(12) no
F11 C29 C45 C47 -174.6(7) no
F12 C29 C45 C43 126.2(8) no
F12 C29 C45 C47 -56.3(11) no
F13 C29 C45 C43 -111.1(9) no
F13 C29 C45 C47 66.5(11) no
N5 C30 C46 C18 -5.7(14) no
N7 C30 C46 C18 175.0(7) no
F5 C31 C51 N1 -36.1(10) no
F5 C31 C51 C32 146.5(7) no
F6 C31 C51 N1 -157.5(7) no
F6 C31 C51 C32 25.1(11) no
F7 C31 C51 N1 84.1(8) no
F7 C31 C51 C32 -93.3(9) no
C6 C32 C51 N1 -1.3(13) no
C6 C32 C51 C31 175.8(7) no
C35 C33 C38 C20 -178.1(8) no
C35 C33 C38 C37 0.2(13) no
C38 C33 C35 N6 1.4(15) no
C38 C33 C35 C11 179.8(8) no
C18 C37 C38 C20 -2.8(14) no
C18 C37 C38 C33 179.0(8) no
C18 C37 C48 N5 1.0(13) no
C18 C37 C48 N6 179.1(8) no
C38 C37 C48 N5 180.0(8) no
C38 C37 C48 N6 -1.9(13) no
C48 C37 C38 C20 178.3(8) no
C48 C37 C38 C33 0.1(13) no
C42 C39 C47 C40 -0.9(13) no
C42 C39 C47 C45 179.6(8) no
C47 C39 C42 C14 -1.5(13) no
N3 C40 C47 C39 -0.0(13) no
N3 C40 C47 C45 179.4(7) no
N4 C40 C47 C39 -178.4(8) no
N4 C40 C47 C45 1.1(13) no
C5 C41 C54 C19 -0.2(13) no
C45 C43 C53 N4 -1.0(14) no
C45 C43 C53 C27 177.9(7) no
C53 C43 C45 C29 178.2(7) no
C53 C43 C45 C47 0.7(13) no
F1 C44 C49 C12 -58.2(12) no
F1 C44 C49 C23 118.8(8) no
F14 C44 C49 C12 60.1(9) no
F14 C44 C49 C23 -122.8(8) no
F15 C44 C49 C12 179.7(7) no
F15 C44 C49 C23 -3.2(12) no
C29 C45 C47 C39 1.1(14) no
C29 C45 C47 C40 -178.3(8) no
C43 C45 C47 C39 178.7(8) no
C43 C45 C47 C40 -0.7(13) no
